data_7040701
loop_
_publ_author_name
'Mandal, Leena'
'Majumder, Samit'
'Mohanta, Sasankasekhar'

_publ_section_title
;
 Syntheses, crystal structures and steady state and time-resolved
 fluorescence properties of a PET based macrocycle and its dinuclear
 Zn(II)/Cd(II)/Hg(II) complexes.
;
_journal_issue 43
_journal_name_full 'Dalton transactions (Cambridge, England : 2003)'
_journal_page_first 17365
_journal_page_last 17381
_journal_paper_doi 10.1039/c6dt02631a
_journal_volume 45
_journal_year 2016
_chemical_formula_moiety 'C30 H46 Cl2 Hg2 N4 O2'
_chemical_formula_sum 'C30 H46 Cl2 Hg2 N4 O2'
_chemical_formula_weight 966.79
_space_group_crystal_system triclinic
_space_group_IT_number 2
_space_group_name_Hall '-P 1'
_space_group_name_H-M_alt 'P -1'
_symmetry_space_group_name_Hall '-P 1'
_symmetry_space_group_name_H-M 'P -1'
_atom_sites_solution_hydrogens geom
_audit_creation_method SHELXL-2014/7
_audit_update_record
;
2016-09-21 deposited with the CCDC.
2016-09-21 downloaded from the CCDC.
;
_cell_angle_alpha 92.415(4)
_cell_angle_beta 99.929(4)
_cell_angle_gamma 106.487(4)
_cell_formula_units_Z 2
_cell_length_a 11.2137(9)
_cell_length_b 12.1962(10)
_cell_length_c 12.5682(11)
_cell_measurement_reflns_used 5553
_cell_measurement_temperature 296(2)
_cell_measurement_theta_max 26.36
_cell_measurement_theta_min 2.52
_cell_volume 1616.0(2)
_computing_cell_refinement 'Bruker SAINT'
_computing_data_collection 'Bruker APEX2'
_computing_data_reduction 'Bruker SAINT'
_computing_molecular_graphics 'Bruker SHELXTL'
_computing_publication_material 'Bruker SHELXTL'
_computing_structure_refinement 'SHELXL-2014/7 (Sheldrick, 2014)'
_computing_structure_solution 'SHELXS-97 (Sheldrick, 2008)'
_diffrn_ambient_temperature 296(2)
_diffrn_measured_fraction_theta_full 0.988
_diffrn_measured_fraction_theta_max 0.983
_diffrn_measurement_device_type 'Bruker APEX-II CCD'
_diffrn_measurement_method '\f and \w scans'
_diffrn_radiation_type MoK\a
_diffrn_radiation_wavelength 0.71073
_diffrn_reflns_av_R_equivalents 0.0430
_diffrn_reflns_av_unetI/netI 0.0536
_diffrn_reflns_Laue_measured_fraction_full 0.988
_diffrn_reflns_Laue_measured_fraction_max 0.983
_diffrn_reflns_limit_h_max 12
_diffrn_reflns_limit_h_min -14
_diffrn_reflns_limit_k_max 12
_diffrn_reflns_limit_k_min -15
_diffrn_reflns_limit_l_max 15
_diffrn_reflns_limit_l_min -15
_diffrn_reflns_number 17190
_diffrn_reflns_point_group_measured_fraction_full 0.988
_diffrn_reflns_point_group_measured_fraction_max 0.983
_diffrn_reflns_theta_full 25.242
_diffrn_reflns_theta_max 26.500
_diffrn_reflns_theta_min 1.653
_exptl_absorpt_coefficient_mu 9.688
_exptl_absorpt_correction_T_max 0.274
_exptl_absorpt_correction_T_min 0.224
_exptl_absorpt_correction_type multi-scan
_exptl_absorpt_process_details SADABS
_exptl_crystal_colour yellow
_exptl_crystal_density_diffrn 1.987
_exptl_crystal_description block
_exptl_crystal_F_000 928
_exptl_crystal_size_max 0.220
_exptl_crystal_size_mid 0.200
_exptl_crystal_size_min 0.180
_refine_diff_density_max 1.559
_refine_diff_density_min -1.449
_refine_diff_density_rms 0.199
_refine_ls_extinction_method none
_refine_ls_goodness_of_fit_ref 0.971
_refine_ls_hydrogen_treatment constr
_refine_ls_matrix_type full
_refine_ls_number_parameters 362
_refine_ls_number_reflns 6595
_refine_ls_number_restraints 4
_refine_ls_restrained_S_all 0.971
_refine_ls_R_factor_all 0.0489
_refine_ls_R_factor_gt 0.0369
_refine_ls_shift/su_max 0.001
_refine_ls_shift/su_mean 0.000
_refine_ls_structure_factor_coef Fsqd
_refine_ls_weighting_details 'w=1/[\s^2^(Fo^2^)+(0.1000P)^2^] where P=(Fo^2^+2Fc^2^)/3'
_refine_ls_weighting_scheme calc
_refine_ls_wR_factor_gt 0.1158
_refine_ls_wR_factor_ref 0.1358
_reflns_Friedel_coverage 0.000
_reflns_number_gt 5372
_reflns_number_total 6595
_reflns_threshold_expression 'I > 2\s(I)'
_cod_data_source_file c6dt02631a2.cif
_cod_data_source_block CCDC1487979
_cod_depositor_comments 'Adding full bibliography for 7040698--7040701.cif.'
_cod_database_code 7040701
_shelx_shelxl_version_number 2014/7
_shelx_space_group_comment
;
The symmetry employed for this shelxl refinement is uniquely defined
by the following loop, which should always be used as a source of
symmetry information in preference to the above space-group names.
They are only intended as comments.
;
_shelx_estimated_absorpt_t_min 0.224
_shelx_estimated_absorpt_t_max 0.274

loop_
_space_group_symop_operation_xyz
'x, y, z'
'-x, -y, -z'

loop_
_atom_site_label
_atom_site_type_symbol
_atom_site_fract_x
_atom_site_fract_y
_atom_site_fract_z
_atom_site_U_iso_or_equiv
_atom_site_adp_type
_atom_site_occupancy
_atom_site_site_symmetry_order
_atom_site_calc_flag
_atom_site_refinement_flags_posn
_atom_site_refinement_flags_adp
_atom_site_refinement_flags_occupancy
_atom_site_disorder_assembly
_atom_site_disorder_group
C18 C 0.4990(7) 0.7479(4) 0.1621(4) 0.073(3) Uani 1 1 d DG . . . .
C19 C 0.4330(6) 0.6473(4) 0.0960(3) 0.059(2) Uani 1 1 d G . . A .
H19 H 0.4222 0.6472 0.0209 0.071 Uiso 1 1 calc R U . . .
C20 C 0.3830(5) 0.5468(3) 0.1420(3) 0.0438(17) Uani 1 1 d G . . A .
C21 C 0.3991(5) 0.5470(3) 0.2542(3) 0.0343(14) Uani 1 1 d G . . A .
C16 C 0.4651(5) 0.6476(4) 0.3203(3) 0.0415(17) Uani 1 1 d G . . A .
C17 C 0.5151(6) 0.7481(3) 0.2743(4) 0.055(2) Uani 1 1 d G . . A .
H17 H 0.5593 0.8154 0.3186 0.066 Uiso 1 1 calc R U . . .
C1 C 0.0726(7) 0.2053(6) 0.4277(6) 0.0388(16) Uani 1 1 d . . . . .
Cl1 Cl 0.06977(19) 0.5318(2) 0.28874(16) 0.0536(5) Uani 1 1 d . . . . .
Hg1 Hg 0.21661(3) 0.46855(2) 0.42623(2) 0.03645(12) Uani 1 1 d . . . . .
N1 N 0.1758(6) 0.4295(5) 0.5970(5) 0.0357(13) Uani 1 1 d . . . . .
H1 H 0.0924 0.4392 0.5994 0.043 Uiso 1 1 calc R U . . .
O1 O 0.1755(5) 0.2692(4) 0.3942(4) 0.0395(11) Uani 1 1 d . . . . .
C2 C -0.0256(8) 0.1170(6) 0.3607(6) 0.0385(16) Uani 1 1 d . . . . .
Cl2 Cl 0.3051(3) 0.1230(2) 0.1610(2) 0.0728(7) Uani 1 1 d . . . . .
Hg2 Hg 0.22493(3) 0.26954(3) 0.22451(2) 0.04439(12) Uani 1 1 d . . . . .
N2 N 0.3775(6) 0.6408(5) 0.4893(5) 0.0353(13) Uani 1 1 d . . . . .
H2 H 0.3439 0.7019 0.4609 0.042 Uiso 1 1 calc R U . . .
O2 O 0.3549(5) 0.4505(4) 0.3037(4) 0.0426(12) Uani 1 1 d . . . . .
C3 C -0.1289(7) 0.0522(6) 0.4035(6) 0.0422(17) Uani 1 1 d . . . . .
H3 H -0.1922 -0.0054 0.3582 0.051 Uiso 1 1 calc R U . . .
N3 N 0.1865(6) 0.3812(5) 0.0801(5) 0.0416(14) Uani 1 1 d . . . . .
H3A H 0.1453 0.4367 0.1028 0.050 Uiso 1 1 calc R U . . .
C4 C -0.1397(8) 0.0706(7) 0.5088(7) 0.0453(18) Uani 1 1 d . . . . .
N4 N -0.0015(7) 0.1844(5) 0.1788(4) 0.0417(14) Uani 1 1 d . . . . .
H4 H -0.0448 0.2385 0.2007 0.050 Uiso 1 1 calc R U . . .
C5 C -0.0443(7) 0.1570(6) 0.5730(6) 0.0388(16) Uani 1 1 d . . . . .
H5 H -0.0504 0.1717 0.6447 0.047 Uiso 1 1 calc R U . . .
C6 C 0.0590(8) 0.2224(6) 0.5368(6) 0.0399(16) Uani 1 1 d . . . . .
C7 C -0.2540(9) -0.0008(7) 0.5527(8) 0.058(2) Uani 1 1 d . . . . .
H7A H -0.3034 -0.0633 0.4984 0.069 Uiso 1 1 calc R U . . .
H7B H -0.2232 -0.0345 0.6164 0.069 Uiso 1 1 calc R U . . .
C8 C -0.3398(11) 0.0658(11) 0.5827(11) 0.085(3) Uani 1 1 d . . . . .
H8A H -0.2947 0.1223 0.6424 0.127 Uiso 1 1 calc R U . . .
H8B H -0.4124 0.0142 0.6032 0.127 Uiso 1 1 calc R U . . .
H8C H -0.3669 0.1034 0.5215 0.127 Uiso 1 1 calc R U . . .
C9 C 0.1665(8) 0.3083(6) 0.6139(6) 0.0405(16) Uani 1 1 d . . . . .
H9A H 0.1555 0.2957 0.6878 0.049 Uiso 1 1 calc R U . . .
H9B H 0.2457 0.2946 0.6057 0.049 Uiso 1 1 calc R U . . .
C10 C 0.2664(7) 0.5071(7) 0.6857(6) 0.0431(17) Uani 1 1 d . . . . .
H10A H 0.3419 0.4821 0.6989 0.052 Uiso 1 1 calc R U . . .
H10B H 0.2299 0.4972 0.7506 0.052 Uiso 1 1 calc R U . . .
C11 C 0.3084(8) 0.6369(6) 0.6724(6) 0.0420(17) Uani 1 1 d . . . . .
C12 C 0.3638(10) 0.6970(8) 0.7869(7) 0.062(2) Uani 1 1 d . . . . .
H12A H 0.4004 0.7777 0.7829 0.094 Uiso 1 1 calc R U . . .
H12B H 0.4281 0.6652 0.8213 0.094 Uiso 1 1 calc R U . . .
H12C H 0.2978 0.6858 0.8285 0.094 Uiso 1 1 calc R U . . .
C13 C 0.1956(8) 0.6777(7) 0.6256(7) 0.0480(19) Uani 1 1 d . . . . .
H13A H 0.2216 0.7600 0.6291 0.072 Uiso 1 1 calc R U . . .
H13B H 0.1299 0.6525 0.6668 0.072 Uiso 1 1 calc R U . . .
H13C H 0.1642 0.6462 0.5513 0.072 Uiso 1 1 calc R U . . .
C14 C 0.4151(7) 0.6708(7) 0.6088(6) 0.0450(18) Uani 1 1 d . . . . .
H14A H 0.4541 0.7532 0.6226 0.054 Uiso 1 1 calc R U . . .
H14B H 0.4789 0.6343 0.6367 0.054 Uiso 1 1 calc R U . . .
C15 C 0.4927(7) 0.6504(7) 0.4425(6) 0.0395(16) Uani 1 1 d . . . . .
H15A H 0.5262 0.5875 0.4628 0.047 Uiso 1 1 calc R U . A .
H15B H 0.5569 0.7217 0.4726 0.047 Uiso 1 1 calc R U . . .
C22A C 0.5750(17) 0.8518(9) 0.1136(13) 0.091(5) Uani 0.8 1 d D . P A 1
H22A H 0.6649 0.8615 0.1362 0.110 Uiso 0.8 1 calc R U P A 1
H22B H 0.5541 0.8391 0.0350 0.110 Uiso 0.8 1 calc R U P A 1
C22B C 0.491(6) 0.856(3) 0.111(5) 0.091(5) Uani 0.2 1 d D . P A 2
H22C H 0.4320 0.8882 0.1396 0.110 Uiso 0.2 1 calc R U P A 2
H22D H 0.4649 0.8411 0.0329 0.110 Uiso 0.2 1 calc R U P A 2
C23A C 0.545(3) 0.9595(13) 0.1507(18) 0.133(9) Uani 0.8 1 d D . P A 1
H23A H 0.4570 0.9508 0.1259 0.199 Uiso 0.8 1 calc R U P A 1
H23B H 0.5953 1.0244 0.1212 0.199 Uiso 0.8 1 calc R U P A 1
H23C H 0.5651 0.9714 0.2285 0.199 Uiso 0.8 1 calc R U P A 1
C23B C 0.627(6) 0.938(6) 0.142(7) 0.133(9) Uani 0.2 1 d D . P A 2
H23D H 0.6503 0.9538 0.2194 0.199 Uiso 0.2 1 calc R U P A 2
H23E H 0.6304 1.0092 0.1099 0.199 Uiso 0.2 1 calc R U P A 2
H23F H 0.6844 0.9039 0.1156 0.199 Uiso 0.2 1 calc R U P A 2
C24 C 0.3150(8) 0.4428(7) 0.0636(6) 0.050(2) Uani 1 1 d . . . . .
H24A H 0.3086 0.4662 -0.0094 0.060 Uiso 1 1 calc R U . A .
H24B H 0.3656 0.3899 0.0693 0.060 Uiso 1 1 calc R U . . .
C25 C 0.1087(8) 0.3116(7) -0.0178(6) 0.0493(19) Uani 1 1 d . . . . .
H25A H 0.1493 0.2552 -0.0370 0.059 Uiso 1 1 calc R U . . .
H25B H 0.1078 0.3610 -0.0762 0.059 Uiso 1 1 calc R U . . .
C26 C -0.0293(9) 0.2478(7) -0.0124(6) 0.0484(19) Uani 1 1 d . . . . .
C27 C -0.1005(8) 0.3317(8) 0.0197(7) 0.056(2) Uani 1 1 d . . . . .
H27A H -0.1070 0.3822 -0.0361 0.084 Uiso 1 1 calc R U . . .
H27B H -0.0549 0.3760 0.0869 0.084 Uiso 1 1 calc R U . . .
H27C H -0.1839 0.2889 0.0284 0.084 Uiso 1 1 calc R U . . .
C28 C -0.0910(10) 0.1914(9) -0.1289(7) 0.066(3) Uani 1 1 d . . . . .
H28A H -0.0526 0.1340 -0.1471 0.099 Uiso 1 1 calc R U . . .
H28B H -0.0787 0.2490 -0.1791 0.099 Uiso 1 1 calc R U . . .
H28C H -0.1801 0.1564 -0.1330 0.099 Uiso 1 1 calc R U . . .
C29 C -0.0423(10) 0.1486(8) 0.0611(6) 0.056(2) Uani 1 1 d . . . . .
H29A H -0.1304 0.1021 0.0474 0.067 Uiso 1 1 calc R U . . .
H29B H 0.0071 0.1004 0.0407 0.067 Uiso 1 1 calc R U . . .
C30 C -0.0254(10) 0.0856(7) 0.2408(7) 0.054(2) Uani 1 1 d . . . . .
H30A H 0.0391 0.0476 0.2372 0.064 Uiso 1 1 calc R U . . .
H30B H -0.1067 0.0318 0.2081 0.064 Uiso 1 1 calc R U . . .

loop_
_atom_site_aniso_label
_atom_site_aniso_U_11
_atom_site_aniso_U_22
_atom_site_aniso_U_33
_atom_site_aniso_U_23
_atom_site_aniso_U_13
_atom_site_aniso_U_12
C18 0.106(8) 0.048(5) 0.051(5) 0.017(4) 0.025(5) -0.006(5)
C19 0.088(7) 0.050(5) 0.036(4) 0.011(4) 0.016(4) 0.012(5)
C20 0.040(4) 0.051(5) 0.040(4) 0.011(3) 0.010(3) 0.011(3)
C21 0.032(3) 0.035(4) 0.040(4) 0.006(3) 0.011(3) 0.013(3)
C16 0.044(4) 0.044(4) 0.038(4) 0.010(3) 0.008(3) 0.012(3)
C17 0.072(6) 0.038(4) 0.045(4) -0.001(3) 0.014(4) -0.001(4)
C1 0.049(4) 0.030(4) 0.041(4) 0.009(3) 0.010(3) 0.016(3)
Cl1 0.0489(11) 0.0694(14) 0.0469(10) 0.0105(9) 0.0037(8) 0.0272(10)
Hg1 0.04282(18) 0.03374(18) 0.03244(17) 0.00323(11) 0.00757(12) 0.01058(12)
N1 0.039(3) 0.039(3) 0.031(3) 0.003(2) 0.004(2) 0.016(3)
O1 0.042(3) 0.040(3) 0.036(2) -0.001(2) 0.015(2) 0.007(2)
C2 0.059(5) 0.025(3) 0.035(3) 0.006(3) 0.013(3) 0.015(3)
Cl2 0.0832(16) 0.0486(13) 0.0984(19) -0.0061(12) 0.0403(15) 0.0263(12)
Hg2 0.0548(2) 0.0410(2) 0.04057(19) 0.00097(13) 0.01069(14) 0.01869(14)
N2 0.044(3) 0.031(3) 0.033(3) 0.003(2) 0.004(2) 0.015(3)
O2 0.059(3) 0.035(3) 0.039(3) 0.007(2) 0.014(2) 0.019(2)
C3 0.052(4) 0.027(4) 0.046(4) 0.006(3) 0.009(3) 0.010(3)
N3 0.049(4) 0.040(3) 0.036(3) -0.001(3) 0.013(3) 0.011(3)
C4 0.052(4) 0.034(4) 0.056(5) 0.014(3) 0.023(4) 0.014(3)
N4 0.066(4) 0.032(3) 0.028(3) 0.000(2) 0.007(3) 0.018(3)
C5 0.050(4) 0.035(4) 0.038(4) 0.008(3) 0.016(3) 0.017(3)
C6 0.056(4) 0.032(4) 0.036(4) 0.008(3) 0.012(3) 0.018(3)
C7 0.061(5) 0.040(5) 0.073(6) 0.019(4) 0.028(5) 0.004(4)
C8 0.066(6) 0.088(8) 0.106(9) 0.024(7) 0.036(6) 0.018(6)
C9 0.053(4) 0.038(4) 0.032(3) 0.008(3) 0.004(3) 0.018(3)
C10 0.049(4) 0.049(5) 0.032(4) 0.006(3) 0.002(3) 0.020(4)
C11 0.051(4) 0.036(4) 0.042(4) 0.000(3) 0.012(3) 0.016(3)
C12 0.082(6) 0.055(5) 0.042(4) -0.015(4) 0.013(4) 0.007(5)
C13 0.048(4) 0.040(4) 0.063(5) 0.011(4) 0.014(4) 0.022(4)
C14 0.045(4) 0.049(5) 0.035(4) -0.004(3) 0.007(3) 0.007(3)
C15 0.045(4) 0.038(4) 0.036(4) 0.004(3) 0.014(3) 0.010(3)
C22A 0.126(14) 0.063(8) 0.074(8) 0.022(7) 0.042(10) -0.006(10)
C22B 0.126(14) 0.063(8) 0.074(8) 0.022(7) 0.042(10) -0.006(10)
C23A 0.23(3) 0.075(11) 0.150(17) 0.058(12) 0.119(19) 0.073(14)
C23B 0.23(3) 0.075(11) 0.150(17) 0.058(12) 0.119(19) 0.073(14)
C24 0.061(5) 0.049(5) 0.039(4) 0.004(3) 0.015(4) 0.011(4)
C25 0.068(5) 0.043(4) 0.033(4) -0.004(3) 0.011(3) 0.012(4)
C26 0.069(5) 0.040(4) 0.032(4) -0.003(3) 0.008(3) 0.011(4)
C27 0.053(5) 0.057(5) 0.055(5) -0.007(4) -0.003(4) 0.021(4)
C28 0.081(7) 0.056(6) 0.043(5) -0.007(4) 0.000(4) 0.000(5)
C29 0.084(6) 0.048(5) 0.029(4) -0.005(3) 0.006(4) 0.014(4)
C30 0.073(6) 0.040(4) 0.043(4) 0.001(3) 0.010(4) 0.011(4)

loop_
_atom_type_symbol
_atom_type_description
_atom_type_scat_dispersion_real
_atom_type_scat_dispersion_imag
_atom_type_scat_source
C C 0.0033 0.0016 'International Tables Vol C Tables 4.2.6.8 and 6.1.1.4'
H H 0.0000 0.0000 'International Tables Vol C Tables 4.2.6.8 and 6.1.1.4'
N N 0.0061 0.0033 'International Tables Vol C Tables 4.2.6.8 and 6.1.1.4'
O O 0.0106 0.0060 'International Tables Vol C Tables 4.2.6.8 and 6.1.1.4'
Cl Cl 0.1484 0.1585 'International Tables Vol C Tables 4.2.6.8 and 6.1.1.4'
Hg Hg -2.3894 9.2266 'International Tables Vol C Tables 4.2.6.8 and 6.1.1.4'

loop_
_geom_angle_atom_site_label_1
_geom_angle_atom_site_label_2
_geom_angle_atom_site_label_3
_geom_angle
C19 C18 C17 120.0
C19 C18 C22B 114(3)
C17 C18 C22B 119(3)
C19 C18 C22A 119.9(7)
C17 C18 C22A 119.1(7)
C20 C19 C18 120.0
C20 C19 H19 120.0
C18 C19 H19 120.0
C21 C20 C19 120.0
C21 C20 C24 124.2(4)
C19 C20 C24 115.8(4)
O2 C21 C20 122.5(4)
O2 C21 C16 117.5(4)
C20 C21 C16 120.0
C17 C16 C21 120.0
C17 C16 C15 117.9(4)
C21 C16 C15 122.0(4)
C16 C17 C18 120.0
C16 C17 H17 120.0
C18 C17 H17 120.0
O1 C1 C6 120.0(7)
O1 C1 C2 123.9(6)
C6 C1 C2 116.1(7)
N1 Hg1 O1 84.96(19)
N1 Hg1 N2 94.1(2)
O1 Hg1 N2 143.59(19)
N1 Hg1 O2 142.72(19)
O1 Hg1 O2 76.65(16)
N2 Hg1 O2 82.75(19)
N1 Hg1 Cl1 122.47(16)
O1 Hg1 Cl1 108.79(14)
N2 Hg1 Cl1 102.34(15)
O2 Hg1 Cl1 94.28(14)
N1 Hg1 Hg2 125.88(15)
O1 Hg1 Hg2 41.08(11)
N2 Hg1 Hg2 125.02(14)
O2 Hg1 Hg2 42.34(13)
Cl1 Hg1 Hg2 87.24(5)
C10 N1 C9 110.8(6)
C10 N1 Hg1 114.2(4)
C9 N1 Hg1 110.4(4)
C10 N1 H1 107.0
C9 N1 H1 107.0
Hg1 N1 H1 107.0
C1 O1 Hg2 129.4(4)
C1 O1 Hg1 115.2(4)
Hg2 O1 Hg1 96.68(18)
C3 C2 C1 120.1(7)
C3 C2 C30 116.8(7)
C1 C2 C30 123.1(7)
O1 Hg2 O2 79.10(17)
O1 Hg2 N3 131.0(2)
O2 Hg2 N3 80.46(19)
O1 Hg2 Cl2 119.82(15)
O2 Hg2 Cl2 123.25(15)
N3 Hg2 Cl2 108.68(16)
O1 Hg2 N4 79.68(18)
O2 Hg2 N4 133.31(19)
N3 Hg2 N4 83.0(2)
Cl2 Hg2 N4 103.39(16)
O1 Hg2 Hg1 42.24(13)
O2 Hg2 Hg1 43.95(12)
N3 Hg2 Hg1 95.06(15)
Cl2 Hg2 Hg1 151.29(8)
N4 Hg2 Hg1 95.14(14)
C15 N2 C14 109.4(6)
C15 N2 Hg1 112.5(4)
C14 N2 Hg1 117.5(4)
C15 N2 H2 105.5
C14 N2 H2 105.5
Hg1 N2 H2 105.5
C21 O2 Hg2 128.5(4)
C21 O2 Hg1 114.3(4)
Hg2 O2 Hg1 93.71(19)
C4 C3 C2 122.6(7)
C4 C3 H3 118.7
C2 C3 H3 118.7
C25 N3 C24 111.9(6)
C25 N3 Hg2 112.7(5)
C24 N3 Hg2 103.5(5)
C25 N3 H3A 109.6
C24 N3 H3A 109.6
Hg2 N3 H3A 109.6
C3 C4 C5 116.8(7)
C3 C4 C7 121.4(8)
C5 C4 C7 121.8(7)
C30 N4 C29 110.8(6)
C30 N4 Hg2 104.1(5)
C29 N4 Hg2 110.5(5)
C30 N4 H4 110.4
C29 N4 H4 110.4
Hg2 N4 H4 110.4
C6 C5 C4 123.5(7)
C6 C5 H5 118.2
C4 C5 H5 118.2
C5 C6 C1 120.8(7)
C5 C6 C9 120.9(7)
C1 C6 C9 118.1(7)
C8 C7 C4 114.5(7)
C8 C7 H7A 108.6
C4 C7 H7A 108.6
C8 C7 H7B 108.6
C4 C7 H7B 108.6
H7A C7 H7B 107.6
C7 C8 H8A 109.5
C7 C8 H8B 109.5
H8A C8 H8B 109.5
C7 C8 H8C 109.5
H8A C8 H8C 109.5
H8B C8 H8C 109.5
N1 C9 C6 113.9(6)
N1 C9 H9A 108.8
C6 C9 H9A 108.8
N1 C9 H9B 108.8
C6 C9 H9B 108.8
H9A C9 H9B 107.7
N1 C10 C11 118.5(6)
N1 C10 H10A 107.7
C11 C10 H10A 107.7
N1 C10 H10B 107.7
C11 C10 H10B 107.7
H10A C10 H10B 107.1
C13 C11 C14 112.4(7)
C13 C11 C12 108.2(7)
C14 C11 C12 105.9(7)
C13 C11 C10 111.1(7)
C14 C11 C10 112.9(6)
C12 C11 C10 105.9(7)
C11 C12 H12A 109.5
C11 C12 H12B 109.5
H12A C12 H12B 109.5
C11 C12 H12C 109.5
H12A C12 H12C 109.5
H12B C12 H12C 109.5
C11 C13 H13A 109.5
C11 C13 H13B 109.5
H13A C13 H13B 109.5
C11 C13 H13C 109.5
H13A C13 H13C 109.5
H13B C13 H13C 109.5
N2 C14 C11 115.8(6)
N2 C14 H14A 108.3
C11 C14 H14A 108.3
N2 C14 H14B 108.3
C11 C14 H14B 108.3
H14A C14 H14B 107.4
N2 C15 C16 112.0(6)
N2 C15 H15A 109.2
C16 C15 H15A 109.2
N2 C15 H15B 109.2
C16 C15 H15B 109.2
H15A C15 H15B 107.9
C23A C22A C18 110.3(11)
C23A C22A H22A 109.6
C18 C22A H22A 109.6
C23A C22A H22B 109.6
C18 C22A H22B 109.6
H22A C22A H22B 108.1
C18 C22B C23B 104(4)
C18 C22B H22C 110.9
C23B C22B H22C 110.9
C18 C22B H22D 110.9
C23B C22B H22D 110.9
H22C C22B H22D 108.9
C22A C23A H23A 109.5
C22A C23A H23B 109.5
H23A C23A H23B 109.5
C22A C23A H23C 109.5
H23A C23A H23C 109.5
H23B C23A H23C 109.5
C22B C23B H23D 109.5
C22B C23B H23E 109.5
H23D C23B H23E 109.5
C22B C23B H23F 109.5
H23D C23B H23F 109.5
H23E C23B H23F 109.5
N3 C24 C20 114.8(6)
N3 C24 H24A 108.6
C20 C24 H24A 108.6
N3 C24 H24B 108.6
C20 C24 H24B 108.6
H24A C24 H24B 107.5
N3 C25 C26 116.7(6)
N3 C25 H25A 108.1
C26 C25 H25A 108.1
N3 C25 H25B 108.1
C26 C25 H25B 108.1
H25A C25 H25B 107.3
C25 C26 C29 113.6(8)
C25 C26 C28 105.2(7)
C29 C26 C28 106.1(7)
C25 C26 C27 111.4(7)
C29 C26 C27 111.2(7)
C28 C26 C27 108.9(8)
C26 C27 H27A 109.5
C26 C27 H27B 109.5
H27A C27 H27B 109.5
C26 C27 H27C 109.5
H27A C27 H27C 109.5
H27B C27 H27C 109.5
C26 C28 H28A 109.5
C26 C28 H28B 109.5
H28A C28 H28B 109.5
C26 C28 H28C 109.5
H28A C28 H28C 109.5
H28B C28 H28C 109.5
N4 C29 C26 115.1(7)
N4 C29 H29A 108.5
C26 C29 H29A 108.5
N4 C29 H29B 108.5
C26 C29 H29B 108.5
H29A C29 H29B 107.5
N4 C30 C2 113.2(7)
N4 C30 H30A 108.9
C2 C30 H30A 108.9
N4 C30 H30B 108.9
C2 C30 H30B 108.9
H30A C30 H30B 107.8

loop_
_geom_bond_atom_site_label_1
_geom_bond_atom_site_label_2
_geom_bond_distance
C18 C19 1.3900
C18 C17 1.3900
C18 C22B 1.511(10)
C18 C22A 1.528(8)
C19 C20 1.3900
C19 H19 0.9300
C20 C21 1.3900
C20 C24 1.499(9)
C21 O2 1.362(6)
C21 C16 1.3900
C16 C17 1.3900
C16 C15 1.510(8)
C17 H17 0.9300
C1 O1 1.342(9)
C1 C6 1.418(10)
C1 C2 1.420(11)
Cl1 Hg1 2.479(2)
Hg1 N1 2.312(6)
Hg1 O1 2.347(5)
Hg1 N2 2.347(6)
Hg1 O2 2.411(5)
Hg1 Hg2 3.4669(4)
N1 C10 1.465(9)
N1 C9 1.479(9)
N1 H1 0.9800
O1 Hg2 2.294(5)
C2 C3 1.410(10)
C2 C30 1.538(11)
Cl2 Hg2 2.382(2)
Hg2 O2 2.340(5)
Hg2 N3 2.368(6)
Hg2 N4 2.410(7)
N2 C15 1.487(9)
N2 C14 1.488(9)
N2 H2 0.9800
C3 C4 1.365(11)
C3 H3 0.9300
N3 C25 1.455(10)
N3 C24 1.478(10)
N3 H3A 0.9800
C4 C5 1.378(11)
C4 C7 1.536(10)
N4 C30 1.449(10)
N4 C29 1.479(9)
N4 H4 0.9800
C5 C6 1.368(10)
C5 H5 0.9300
C6 C9 1.512(11)
C7 C8 1.506(15)
C7 H7A 0.9700
C7 H7B 0.9700
C8 H8A 0.9600
C8 H8B 0.9600
C8 H8C 0.9600
C9 H9A 0.9700
C9 H9B 0.9700
C10 C11 1.543(10)
C10 H10A 0.9700
C10 H10B 0.9700
C11 C13 1.522(11)
C11 C14 1.523(10)
C11 C12 1.529(10)
C12 H12A 0.9600
C12 H12B 0.9600
C12 H12C 0.9600
C13 H13A 0.9600
C13 H13B 0.9600
C13 H13C 0.9600
C14 H14A 0.9700
C14 H14B 0.9700
C15 H15A 0.9700
C15 H15B 0.9700
C22A C23A 1.518(9)
C22A H22A 0.9700
C22A H22B 0.9700
C22B C23B 1.538(10)
C22B H22C 0.9700
C22B H22D 0.9700
C23A H23A 0.9600
C23A H23B 0.9600
C23A H23C 0.9600
C23B H23D 0.9600
C23B H23E 0.9600
C23B H23F 0.9600
C24 H24A 0.9700
C24 H24B 0.9700
C25 C26 1.537(12)
C25 H25A 0.9700
C25 H25B 0.9700
C26 C29 1.542(11)
C26 C28 1.546(11)
C26 C27 1.546(12)
C27 H27A 0.9600
C27 H27B 0.9600
C27 H27C 0.9600
C28 H28A 0.9600
C28 H28B 0.9600
C28 H28C 0.9600
C29 H29A 0.9700
C29 H29B 0.9700
C30 H30A 0.9700
C30 H30B 0.9700
